data_4318534
loop_
_publ_author_name
'Ming-Liang Tong'
'Yin-Miao Wu'
'Jie Ru'
'Xiao-Ming Chen'
'Ho-Chol Chang'
'Susumu Kitagawa'

_publ_contact_author
;
      Tong, Ming-Liang
      School of Chemistry and Chemical Engineering
      Sun Yat-Sen University
      Guangzhou, 510275
      P. R. China
;
_publ_contact_author_email cestml@zsu.edu.cn
_publ_contact_author_fax '86 20 84112245'
_publ_contact_author_phone 86-20-84113986
_publ_section_title
;
 Pseudo-Polyrotaxane and \b-Sheet Layer-Based Three-Dimensional
 Coordination Polymers Constructed with Silver Salts and Flexible
 Pyridyl-Type Ligands
;
_journal_name_full 'Inorganic Chemistry'
_journal_page_first 4846
_journal_page_last 4848
_journal_paper_doi 10.1021/ic0256922
_journal_volume 41
_journal_year 2002
_chemical_formula_sum 'C41 H42 Ag3 N7 O7'
_chemical_formula_weight 1068.43
_chemical_name_systematic
; 
 ? 
;
_space_group_IT_number 15
_symmetry_cell_setting monoclinic
_symmetry_space_group_name_Hall '-C 2yc'
_symmetry_space_group_name_H-M 'C 1 2/c 1'
_atom_sites_solution_hydrogens geom
_atom_sites_solution_primary direct
_atom_sites_solution_secondary difmap
_audit_creation_method SHELXL-97
_cell_angle_alpha 90.00
_cell_angle_beta 94.72(1)
_cell_angle_gamma 90.00
_cell_formula_units_Z 4
_cell_length_a 7.619(2)
_cell_length_b 19.781(4)
_cell_length_c 26.799(5)
_cell_measurement_reflns_used 25
_cell_measurement_temperature 293(2)
_cell_measurement_theta_max 15
_cell_measurement_theta_min 7
_cell_volume 4025.2(15)
_computing_cell_refinement 'XSCANS (Siemens, 1990)'
_computing_data_collection 'XSCANS (Siemens, 1990)'
_computing_data_reduction 'XSCANS (Siemens, 1990)'
_computing_molecular_graphics 'ORTEP-II (Johnson, 1976)'
_computing_publication_material 'SHELXL-97 (Sheldrick, 1997)'
_computing_structure_refinement 'SHELXL-97 (Sheldrick, 1997)'
_computing_structure_solution 'SHELXS-97 (Sheldrick, 1997)'
_diffrn_ambient_temperature 293(2)
_diffrn_measured_fraction_theta_full 0.956
_diffrn_measured_fraction_theta_max 0.956
_diffrn_measurement_device_type 'Siemens R3m'
_diffrn_measurement_method \w-scans
_diffrn_radiation_monochromator graphite
_diffrn_radiation_source 'fine-focus sealed tube'
_diffrn_radiation_type MoK\a
_diffrn_radiation_wavelength 0.71073
_diffrn_reflns_av_R_equivalents 0.0277
_diffrn_reflns_av_sigmaI/netI 0.0263
_diffrn_reflns_limit_h_max 9
_diffrn_reflns_limit_h_min -9
_diffrn_reflns_limit_k_max 25
_diffrn_reflns_limit_k_min -15
_diffrn_reflns_limit_l_max 29
_diffrn_reflns_limit_l_min -34
_diffrn_reflns_number 11742
_diffrn_reflns_theta_full 27.10
_diffrn_reflns_theta_max 27.10
_diffrn_reflns_theta_min 2.20
_diffrn_standards_decay_% none
_diffrn_standards_interval_count 200
_diffrn_standards_number 2
_exptl_absorpt_coefficient_mu 1.505
_exptl_absorpt_correction_T_max 0.876
_exptl_absorpt_correction_T_min 0.542
_exptl_absorpt_correction_type psi-scan
_exptl_absorpt_process_details 'North et al., 1968'
_exptl_crystal_colour colorless
_exptl_crystal_density_diffrn 1.763
_exptl_crystal_density_method 'not measured'
_exptl_crystal_description prism
_exptl_crystal_F_000 2136
_exptl_crystal_size_max 0.36
_exptl_crystal_size_mid 0.24
_exptl_crystal_size_min 0.18
_refine_diff_density_max 0.810
_refine_diff_density_min -0.788
_refine_diff_density_rms 0.086
_refine_ls_extinction_method none
_refine_ls_goodness_of_fit_ref 1.062
_refine_ls_hydrogen_treatment mixed
_refine_ls_matrix_type full
_refine_ls_number_parameters 265
_refine_ls_number_reflns 4372
_refine_ls_number_restraints 0
_refine_ls_restrained_S_all 1.062
_refine_ls_R_factor_all 0.0526
_refine_ls_R_factor_gt 0.0384
_refine_ls_shift/su_max 0.001
_refine_ls_shift/su_mean 0.000
_refine_ls_structure_factor_coef Fsqd
_refine_ls_weighting_details 'calc w=1/[\s^2^(Fo^2^)+(0.0408P)^2^+11.3666P] where P=(Fo^2^+2Fc^2^)/3'
_refine_ls_weighting_scheme calc
_refine_ls_wR_factor_gt 0.0915
_refine_ls_wR_factor_ref 0.0988
_reflns_number_gt 3412
_reflns_number_total 4372
_reflns_threshold_expression 'I > 2\s(I)'
_cod_data_source_file ic0256922_s1_2.cif
_cod_data_source_block complex_1
_cod_database_code 4318534

loop_
_symmetry_equiv_pos_as_xyz
'x, y, z'
'-x, y, -z+1/2'
'x+1/2, y+1/2, z'
'-x+1/2, y+1/2, -z+1/2'
'-x, -y, -z'
'x, -y, z-1/2'
'-x+1/2, -y+1/2, -z'
'x+1/2, -y+1/2, z-1/2'

loop_
_atom_site_label
_atom_site_type_symbol
_atom_site_fract_x
_atom_site_fract_y
_atom_site_fract_z
_atom_site_U_iso_or_equiv
_atom_site_adp_type
_atom_site_occupancy
_atom_site_calc_flag
_atom_site_refinement_flags
_atom_site_disorder_assembly
_atom_site_disorder_group
Ag1 Ag 0.26099(5) 0.112450(17) 0.442829(11) 0.05422(12) Uani 1 d . . .
Ag2 Ag 0.2500 0.2500 1.0000 0.04698(13) Uani 1 d S . .
O1 O 0.0860(4) 0.21356(15) 0.45919(12) 0.0566(7) Uani 1 d . . .
O2 O 0.0766(4) 0.30745(14) 0.50305(11) 0.0526(7) Uani 1 d . . .
N1 N 0.2491(4) -0.12876(16) 0.86044(11) 0.0429(7) Uani 1 d . . .
N2 N 0.2668(5) 0.03117(17) 0.50041(12) 0.0504(8) Uani 1 d . . .
C1 C 0.2889(5) -0.0797(2) 0.82876(14) 0.0454(9) Uani 1 d . . .
H1A H 0.3186 -0.0359 0.8425 0.080 Uiso 1 d R . .
C2 C 0.2906(5) -0.08869(19) 0.77773(14) 0.0427(8) Uani 1 d . . .
H2A H 0.3171 -0.0512 0.7568 0.080 Uiso 1 d R . .
C3 C 0.2523(5) -0.15138(18) 0.75660(13) 0.0377(8) Uani 1 d . . .
C4 C 0.2078(5) -0.2020(2) 0.78918(14) 0.0449(9) Uani 1 d . . .
H4A H 0.1782 -0.2463 0.7765 0.080 Uiso 1 d R . .
C5 C 0.2081(6) -0.1887(2) 0.83973(15) 0.0479(9) Uani 1 d . . .
H5A H 0.1751 -0.2244 0.8614 0.080 Uiso 1 d R . .
C6 C 0.2624(5) -0.16546(19) 0.70163(14) 0.0440(8) Uani 1 d . . .
H6A H 0.1734 -0.1981 0.6913 0.080 Uiso 1 d R . .
H6B H 0.3747 -0.1856 0.6973 0.080 Uiso 1 d R . .
C7 C 0.2405(5) -0.10457(19) 0.66701(14) 0.0439(8) Uani 1 d . . .
H7A H 0.3278 -0.0712 0.6770 0.080 Uiso 1 d R . .
H7B H 0.1264 -0.0850 0.6698 0.080 Uiso 1 d R . .
C8 C 0.2576(6) -0.12458(19) 0.61258(14) 0.0475(9) Uani 1 d . . .
H8A H 0.1631 -0.1550 0.6024 0.080 Uiso 1 d R . .
H8B H 0.3659 -0.1491 0.6114 0.080 Uiso 1 d R . .
C9 C 0.2569(5) -0.06821(19) 0.57516(14) 0.0415(8) Uani 1 d . . .
C10 C 0.1908(7) -0.0796(2) 0.52651(16) 0.0585(11) Uani 1 d . . .
H10A H 0.1378 -0.1224 0.5175 0.080 Uiso 1 d R . .
C11 C 0.1996(7) -0.0298(2) 0.49082(15) 0.0630(12) Uani 1 d . . .
H11A H 0.1546 -0.0396 0.4571 0.080 Uiso 1 d R . .
C12 C 0.3238(7) -0.0045(2) 0.58509(16) 0.0609(12) Uani 1 d . . .
H12A H 0.3692 0.0066 0.6186 0.080 Uiso 1 d R . .
C13 C 0.3272(7) 0.0426(2) 0.54763(17) 0.0597(11) Uani 1 d . . .
H13A H 0.3746 0.0865 0.5559 0.080 Uiso 1 d R . .
N3 N 0.1714(4) 0.19881(17) 0.92800(11) 0.0429(7) Uani 1 d . . .
C14 C 0.2967(5) 0.1761(2) 0.90043(14) 0.0515(10) Uani 1 d . . .
H14A H 0.4167 0.1880 0.9103 0.080 Uiso 1 d R . .
C15 C 0.2625(6) 0.1377(2) 0.85811(15) 0.0545(10) Uani 1 d . . .
H15A H 0.3575 0.1220 0.8397 0.080 Uiso 1 d R . .
C16 C -0.0360(6) 0.1451(3) 0.86966(16) 0.0636(13) Uani 1 d . . .
H16A H -0.1571 0.1346 0.8600 0.080 Uiso 1 d R . .
C17 C 0.0085(6) 0.1841(3) 0.91160(17) 0.0676(14) Uani 1 d . . .
H17A H -0.0851 0.2018 0.9296 0.080 Uiso 1 d R . .
C18 C 0.0923(5) 0.12099(18) 0.84220(13) 0.0412(8) Uani 1 d . . .
C19 C 0.0476(6) 0.0795(2) 0.79567(13) 0.0486(9) Uani 1 d . . .
H19A H -0.0505 0.0507 0.8010 0.080 Uiso 1 d R . .
H19B H 0.1461 0.0513 0.7895 0.080 Uiso 1 d R . .
C20 C 0.0000 0.1232(3) 0.7500 0.0414(12) Uani 1 d S . .
H20A H 0.0983 0.1517 0.7441 0.080 Uiso 1 d R . .
C21 C 0.1522(4) 0.25626(18) 0.48878(13) 0.0370(8) Uani 1 d . . .
N4 N 0.5000 0.0879(3) 0.7500 0.0533(12) Uani 1 d S . .
O3 O 0.5000 0.1496(2) 0.7500 0.0911(18) Uani 1 d S . .
O4 O 0.5594(5) 0.0556(2) 0.78722(14) 0.0831(11) Uani 1 d . . .

loop_
_atom_site_aniso_label
_atom_site_aniso_U_11
_atom_site_aniso_U_22
_atom_site_aniso_U_33
_atom_site_aniso_U_23
_atom_site_aniso_U_13
_atom_site_aniso_U_12
Ag1 0.0724(2) 0.0526(2) 0.03706(18) 0.00220(13) 0.00134(14) 0.00136(16)
Ag2 0.0470(2) 0.0607(3) 0.0324(2) -0.01486(18) -0.00215(16) -0.00331(19)
O1 0.0466(15) 0.0584(18) 0.0615(18) -0.0150(14) -0.0160(13) 0.0029(13)
O2 0.0444(15) 0.0488(16) 0.0627(19) -0.0089(13) -0.0074(13) 0.0074(13)
N1 0.0497(18) 0.0444(18) 0.0339(16) 0.0019(13) -0.0003(13) 0.0011(14)
N2 0.067(2) 0.0425(18) 0.0425(18) 0.0058(15) 0.0077(16) 0.0030(16)
C1 0.055(2) 0.040(2) 0.041(2) -0.0025(16) 0.0007(17) -0.0009(17)
C2 0.051(2) 0.0377(19) 0.039(2) 0.0045(15) 0.0033(16) -0.0021(16)
C3 0.0365(18) 0.038(2) 0.0375(19) 0.0007(15) -0.0010(14) 0.0009(15)
C4 0.052(2) 0.039(2) 0.044(2) 0.0009(16) 0.0005(17) -0.0042(17)
C5 0.060(2) 0.044(2) 0.039(2) 0.0075(16) 0.0022(18) -0.0028(18)
C6 0.052(2) 0.042(2) 0.037(2) -0.0011(16) 0.0006(16) -0.0030(17)
C7 0.048(2) 0.044(2) 0.039(2) 0.0010(16) -0.0006(16) -0.0007(17)
C8 0.062(2) 0.043(2) 0.036(2) -0.0021(16) -0.0008(18) -0.0030(18)
C9 0.046(2) 0.044(2) 0.0340(18) -0.0035(15) 0.0012(15) 0.0018(16)
C10 0.087(3) 0.042(2) 0.045(2) -0.0028(18) -0.004(2) -0.007(2)
C11 0.102(4) 0.053(3) 0.032(2) -0.0097(18) -0.006(2) -0.005(2)
C12 0.087(3) 0.051(2) 0.042(2) 0.0023(18) -0.014(2) -0.015(2)
C13 0.081(3) 0.046(2) 0.051(2) 0.0039(19) -0.008(2) -0.013(2)
N3 0.0466(18) 0.0527(19) 0.0285(15) -0.0102(13) -0.0026(13) 0.0004(14)
C14 0.042(2) 0.077(3) 0.036(2) -0.0133(19) 0.0028(16) -0.0044(19)
C15 0.052(2) 0.078(3) 0.034(2) -0.015(2) 0.0030(17) 0.007(2)
C16 0.044(2) 0.099(4) 0.047(2) -0.025(2) -0.0028(18) -0.006(2)
C17 0.042(2) 0.112(4) 0.048(2) -0.035(3) 0.0002(19) 0.006(2)
C18 0.056(2) 0.042(2) 0.0250(16) 0.0016(14) -0.0019(15) 0.0005(16)
C19 0.071(3) 0.041(2) 0.0316(19) -0.0016(15) -0.0052(18) 0.0023(19)
C20 0.053(3) 0.040(3) 0.030(3) 0.000 -0.003(2) 0.000
C21 0.0346(18) 0.042(2) 0.0345(18) 0.0065(15) 0.0007(14) -0.0023(15)
N4 0.054(3) 0.044(3) 0.065(3) 0.000 0.023(3) 0.000
O3 0.119(5) 0.042(3) 0.117(5) 0.000 0.034(4) 0.000
O4 0.103(3) 0.081(2) 0.065(2) 0.0126(19) 0.006(2) 0.024(2)

loop_
_atom_type_symbol
_atom_type_description
_atom_type_scat_dispersion_real
_atom_type_scat_dispersion_imag
_atom_type_scat_source
C C 0.0033 0.0016 'International Tables Vol C Tables 4.2.6.8 and 6.1.1.4'
H H 0.0000 0.0000 'International Tables Vol C Tables 4.2.6.8 and 6.1.1.4'
N N 0.0061 0.0033 'International Tables Vol C Tables 4.2.6.8 and 6.1.1.4'
O O 0.0106 0.0060 'International Tables Vol C Tables 4.2.6.8 and 6.1.1.4'
Ag Ag -0.8971 1.1015 'International Tables Vol C Tables 4.2.6.8 and 6.1.1.4'

loop_
_geom_angle_atom_site_label_1
_geom_angle_atom_site_label_2
_geom_angle_atom_site_label_3
_geom_angle
_geom_angle_site_symmetry_1
_geom_angle_site_symmetry_3
_geom_angle_publ_flag
N1 Ag1 N2 142.10(12) 6 . ?
N1 Ag1 O2 118.49(11) 6 7_556 ?
N2 Ag1 O2 94.44(12) . 7_556 ?
N1 Ag1 O1 94.62(11) 6 . ?
N2 Ag1 O1 116.31(12) . . ?
O2 Ag1 O1 67.59(9) 7_556 . ?
N3 Ag2 N3 180.000(1) . 7_557 ?
C21 O1 Ag1 118.1(2) . . ?
C21 O2 Ag1 119.5(2) . 7_556 ?
C5 N1 C1 115.9(3) . . ?
C5 N1 Ag1 122.0(2) . 6_556 ?
C1 N1 Ag1 122.0(3) . 6_556 ?
C11 N2 C13 115.9(3) . . ?
C11 N2 Ag1 122.4(3) . . ?
C13 N2 Ag1 121.5(3) . . ?
N1 C1 C2 123.7(4) . . ?
C1 C2 C3 120.1(3) . . ?
C2 C3 C4 116.3(3) . . ?
C2 C3 C6 122.6(3) . . ?
C4 C3 C6 121.0(3) . . ?
C5 C4 C3 119.9(4) . . ?
N1 C5 C4 124.0(4) . . ?
C3 C6 C7 116.0(3) . . ?
C6 C7 C8 111.3(3) . . ?
C9 C8 C7 116.8(3) . . ?
C12 C9 C10 115.7(4) . . ?
C12 C9 C8 124.8(4) . . ?
C10 C9 C8 119.5(4) . . ?
C9 C10 C11 120.4(4) . . ?
N2 C11 C10 123.7(4) . . ?
C13 C12 C9 120.6(4) . . ?
N2 C13 C12 123.8(4) . . ?
C17 N3 C14 116.1(3) . . ?
C17 N3 Ag2 124.9(3) . . ?
C14 N3 Ag2 118.8(2) . . ?
N3 C14 C15 123.3(4) . . ?
C18 C15 C14 120.0(4) . . ?
C18 C16 C17 119.8(4) . . ?
N3 C17 C16 123.9(4) . . ?
C16 C18 C15 116.8(4) . . ?
C16 C18 C19 121.0(4) . . ?
C15 C18 C19 122.1(4) . . ?
C18 C19 C20 112.3(3) . . ?
C19 C20 C19 110.5(4) 2_556 . ?
O1 C21 O2 125.4(3) . . ?
O1 C21 C21 117.3(4) . 7_556 ?
O2 C21 C21 117.3(4) . 7_556 ?
O3 N4 O4 121.0(3) . 2_656 ?
O3 N4 O4 121.0(3) . . ?
O4 N4 O4 117.9(6) 2_656 . ?

loop_
_geom_bond_atom_site_label_1
_geom_bond_atom_site_label_2
_geom_bond_distance
_geom_bond_site_symmetry_2
_geom_bond_publ_flag
Ag1 N1 2.226(3) 6 ?
Ag1 N2 2.226(3) . ?
Ag1 O2 2.419(3) 7_556 ?
Ag1 O1 2.463(3) . ?
Ag2 N3 2.217(3) . ?
Ag2 N3 2.217(3) 7_557 ?
O1 C21 1.237(4) . ?
O2 C21 1.241(4) . ?
O2 Ag1 2.419(3) 7_556 ?
N1 C5 1.336(5) . ?
N1 C1 1.341(5) . ?
N1 Ag1 2.226(3) 6_556 ?
N2 C11 1.326(6) . ?
N2 C13 1.330(5) . ?
C1 C2 1.380(5) . ?
C2 C3 1.384(5) . ?
C3 C4 1.389(5) . ?
C3 C6 1.507(5) . ?
C4 C5 1.380(5) . ?
C6 C7 1.521(5) . ?
C7 C8 1.527(5) . ?
C8 C9 1.499(5) . ?
C9 C12 1.377(6) . ?
C9 C10 1.377(5) . ?
C10 C11 1.379(6) . ?
C12 C13 1.372(6) . ?
N3 C17 1.315(5) . ?
N3 C14 1.332(5) . ?
C14 C15 1.372(5) . ?
C15 C18 1.372(6) . ?
C16 C18 1.358(6) . ?
C16 C17 1.382(6) . ?
C18 C19 1.508(5) . ?
C19 C20 1.518(5) . ?
C20 C19 1.518(5) 2_556 ?
C21 C21 1.580(7) 7_556 ?
N4 O3 1.221(7) . ?
N4 O4 1.238(4) 2_656 ?
N4 O4 1.238(4) . ?

loop_
_geom_hbond_atom_site_label_D
_geom_hbond_atom_site_label_H
_geom_hbond_atom_site_label_A
_geom_hbond_distance_DH
_geom_hbond_distance_HA
_geom_hbond_distance_DA
_geom_hbond_angle_DHA
_geom_hbond_site_symmetry_A
C4 H4A O3 0.96 2.53 3.457(6) 161.0 3_445
C10 H10A O1 0.96 2.59 3.428(6) 145.6 5_556
C15 H15A O4 0.96 2.54 3.474(5) 165.9 .
